data_9003817
loop_
_publ_author_name
'Bosi, F.'
'Agrosi, G.'
'Lucchesi, S.'
'Melchiorre, G.'
'Scandale, E.'

_publ_section_title
;
 Mn-tourmaline from island of Elba (Italy): Crystal chemistry.
 Sample: Elb2rim
;
_journal_name_full 'American Mineralogist'
_journal_page_first 1661
_journal_page_last 1668
_journal_paper_doi 10.2138/am.2005.1852
_journal_volume 90
_journal_year 2005
_chemical_compound_source 'Elba, Italy'
_chemical_formula_sum
;Al7.665 B3.09 Ca0.125 F0.51 Fe0.042 H3.637 Li1.248 Mn0.045 Na0.558 O30.49
 Si5.91
;
_chemical_name_mineral Elbaite
_space_group_IT_number 160
_symmetry_space_group_name_Hall 'R 3 -2"'
_symmetry_space_group_name_H-M 'R 3 m :H'
_cell_angle_alpha 90
_cell_angle_beta 90
_cell_angle_gamma 120
_cell_formula_units_Z 3
_cell_length_a 15.8232
_cell_length_b 15.8232
_cell_length_c 7.0960
_cell_volume 1538.625
_database_code_amcsd 0003941
_exptl_crystal_density_diffrn 3.039
_cod_original_sg_symbol_H-M 'R 3 m'
_cod_original_formula_sum 'Na.558 Ca.125 Al7.665 Li1.248 Fe.042 Mn.045 B3.09 Si5.91 F.51 O30.49 H3.637'
_cod_database_code 9003817

loop_
_space_group_symop_operation_xyz
x,y,z
2/3+x,1/3+y,1/3+z
1/3+x,2/3+y,2/3+z
x,x-y,z
2/3+x,1/3+x-y,1/3+z
1/3+x,2/3+x-y,2/3+z
-y,-x,z
2/3-y,1/3-x,1/3+z
1/3-y,2/3-x,2/3+z
-x+y,y,z
2/3-x+y,1/3+y,1/3+z
1/3-x+y,2/3+y,2/3+z
-y,x-y,z
2/3-y,1/3+x-y,1/3+z
1/3-y,2/3+x-y,2/3+z
-x+y,-x,z
2/3-x+y,1/3-x,1/3+z
1/3-x+y,2/3-x,2/3+z

loop_
_atom_site_label
_atom_site_fract_x
_atom_site_fract_y
_atom_site_fract_z
_atom_site_occupancy
_atom_site_U_iso_or_equiv
_atom_site_type_symbol
_atom_site_attached_hydrogens
NaX 0.00000 0.00000 0.23197 0.55800 0.01510 Na 0
CaX 0.00000 0.00000 0.23197 0.12500 0.01510 Ca 0
AlY 0.12281 0.06141 0.63493 0.55500 0.00650 Al 0
LiY 0.12281 0.06141 0.63493 0.41600 0.00650 Li 0
FeY 0.12281 0.06141 0.63493 0.01400 0.00650 Fe 0
MnY 0.12281 0.06141 0.63493 0.01500 0.00650 Mn 0
AlZ 0.29677 0.26010 0.60947 1.00000 0.00504 Al 0
B 0.10901 0.21802 0.45411 1.00000 0.00460 B 0
SiT 0.19173 0.18971 0.00000 0.98500 0.00431 Si 0
BT 0.19173 0.18971 0.00000 0.01500 0.00431 B 0
F1W 0.00000 0.00000 0.77928 0.51000 0.03150 F 0
O-H1W 0.00000 0.00000 0.77928 0.49000 0.03150 O 1
O2 0.06031 0.12062 0.48895 0.95100 0.01340 O 0
O-H2 0.06031 0.12062 0.48895 0.04900 0.01340 O 1
O3V 0.26463 0.13232 0.50717 1.00000 0.01210 O 0
O4 0.09352 0.18704 0.07346 1.00000 0.00820 O 0
O5 0.18686 0.09343 0.09576 1.00000 0.00860 O 0
O6 0.19507 0.18476 0.77465 1.00000 0.00640 O 0
O7 0.28623 0.28591 0.07804 1.00000 0.00560 O 0
O8 0.20954 0.26996 0.43888 1.00000 0.00640 O 0
H3 0.25650 0.12830 0.36900 1.00000 0.05000 H 0

loop_
_cod_changelog_entry_id
_cod_changelog_entry_author
_cod_changelog_entry_date
_cod_changelog_entry_text
1
;cod-tools version 3.8.0
Id: cif_guess_AMCSD_atom_types 9581 2023-05-17 12:35:41Z saulius
;
2023-05-18T11:37:42+03:00
;Derived atom types and hydrogen counts
from atom names that follow the AMCSD naming convention
(Wat == water, O-H == hydroxyl).
;

loop_
_cod_related_entry_id
_cod_related_entry_database
_cod_related_entry_code
1 AMCSD 0003941
